data_7205779
loop_
_publ_author_name
'Yang, En-Cui'
'Yang, You-Li'
'Liu, Zhong-Yi'
'Liu, Kai-Sheng'
'Wu, Xiao-Yun'
'Zhao, Xiao-Jun'

_publ_section_title
;
 Two unique antiferromagnetic 3D frameworks with unusual CuII4 cluster
 and alternate CuII4 + CuII1 structural motif tuned by aromatic
 polycarboxylate coligand
;
_journal_issue 7
_journal_name_full CrystEngComm
_journal_page_first 2667
_journal_paper_doi 10.1039/c0ce00764a
_journal_volume 13
_journal_year 2011
_chemical_formula_sum 'C12 H9 Cu2.5 N4 O10'
_chemical_formula_weight 528.08
_chemical_name_systematic
;
?
;
_space_group_IT_number 15
_symmetry_cell_setting monoclinic
_symmetry_space_group_name_Hall '-C 2yc'
_symmetry_space_group_name_H-M 'C 1 2/c 1'
_atom_sites_solution_hydrogens geom
_atom_sites_solution_primary direct
_atom_sites_solution_secondary difmap
_audit_creation_method SHELXL-97
_cell_angle_alpha 90.00
_cell_angle_beta 109.316(7)
_cell_angle_gamma 90.00
_cell_formula_units_Z 8
_cell_length_a 26.982(8)
_cell_length_b 7.503(2)
_cell_length_c 15.853(4)
_cell_measurement_reflns_used 6436
_cell_measurement_temperature 296(2)
_cell_measurement_theta_max 27.80
_cell_measurement_theta_min 2.83
_cell_volume 3028.7(14)
_computing_cell_refinement 'Bruker SMART'
_computing_data_collection 'Bruker SMART'
_computing_data_reduction 'Bruker SAINT'
_computing_molecular_graphics 'Bruker SHELXTL'
_computing_publication_material 'Bruker SHELXTL'
_computing_structure_refinement 'SHELXL-97 (Sheldrick, 1997)'
_computing_structure_solution 'SHELXS-97 (Sheldrick, 1990)'
_diffrn_ambient_temperature 296(2)
_diffrn_measured_fraction_theta_full 0.996
_diffrn_measured_fraction_theta_max 0.996
_diffrn_measurement_device_type 'CCD area detector'
_diffrn_measurement_method 'phi and omega scans'
_diffrn_radiation_monochromator graphite
_diffrn_radiation_source 'fine-focus sealed tube'
_diffrn_radiation_type MoK\a
_diffrn_radiation_wavelength 0.71073
_diffrn_reflns_av_R_equivalents 0.0213
_diffrn_reflns_av_sigmaI/netI 0.0215
_diffrn_reflns_limit_h_max 30
_diffrn_reflns_limit_h_min -32
_diffrn_reflns_limit_k_max 8
_diffrn_reflns_limit_k_min -8
_diffrn_reflns_limit_l_max 13
_diffrn_reflns_limit_l_min -18
_diffrn_reflns_number 7445
_diffrn_reflns_theta_full 25.01
_diffrn_reflns_theta_max 25.01
_diffrn_reflns_theta_min 1.60
_exptl_absorpt_coefficient_mu 3.565
_exptl_absorpt_correction_T_max 0.7884
_exptl_absorpt_correction_T_min 0.5358
_exptl_absorpt_correction_type multi-scan
_exptl_absorpt_process_details sadabs
_exptl_crystal_colour blue
_exptl_crystal_density_diffrn 2.316
_exptl_crystal_density_meas ?
_exptl_crystal_density_method 'not measured'
_exptl_crystal_description block
_exptl_crystal_F_000 2092
_exptl_crystal_size_max 0.20
_exptl_crystal_size_mid 0.18
_exptl_crystal_size_min 0.07
_refine_diff_density_max 0.570
_refine_diff_density_min -0.748
_refine_diff_density_rms 0.081
_refine_ls_extinction_method none
_refine_ls_goodness_of_fit_ref 1.062
_refine_ls_hydrogen_treatment constr
_refine_ls_matrix_type full
_refine_ls_number_parameters 258
_refine_ls_number_reflns 2658
_refine_ls_number_restraints 0
_refine_ls_restrained_S_all 1.062
_refine_ls_R_factor_all 0.0246
_refine_ls_R_factor_gt 0.0227
_refine_ls_shift/su_max 0.002
_refine_ls_shift/su_mean 0.000
_refine_ls_structure_factor_coef Fsqd
_refine_ls_weighting_details 'calc w=1/[\s^2^(Fo^2^)+(0.0342P)^2^+8.2359P] where P=(Fo^2^+2Fc^2^)/3'
_refine_ls_weighting_scheme calc
_refine_ls_wR_factor_gt 0.0626
_refine_ls_wR_factor_ref 0.0637
_reflns_number_gt 2478
_reflns_number_total 2658
_reflns_threshold_expression >2sigma(I)
_cod_data_source_file c0ce00764a.txt
_cod_data_source_block 81128a
_cod_depositor_comments
;
The following automatic conversions were performed:
'_symmetry_cell_setting' value 'Monoclinic' changed to 'monoclinic'
according to '/home/saulius/struct/CIF-dictionaries/cif_core.dic'
dictionary named 'cif_core.dic' version 2.4.1 from 2010-06-29.

Automatic conversion script
Id: cif_fix_enum 1555 2011-01-17 13:19:09Z saulius 

The following automatic conversions were performed:

'_exptl_crystal_density_meas' value 'none' was changed to '?' - the
value is perceived as not measured.

Automatic conversion script
Id: cif_fix_values 3008 2015-01-20 13:52:24Z robertas 
;
_cod_original_cell_volume 3028.7(15)
_cod_original_sg_symbol_H-M C2/c
_cod_original_formula_sum 'C12 H9 Cu2.50 N4 O10'
_cod_database_code 7205779

loop_
_symmetry_equiv_pos_as_xyz
'x, y, z'
'-x, y, -z+1/2'
'x+1/2, y+1/2, z'
'-x+1/2, y+1/2, -z+1/2'
'-x, -y, -z'
'x, -y, z-1/2'
'-x+1/2, -y+1/2, -z'
'x+1/2, -y+1/2, z-1/2'

loop_
_atom_site_label
_atom_site_type_symbol
_atom_site_fract_x
_atom_site_fract_y
_atom_site_fract_z
_atom_site_U_iso_or_equiv
_atom_site_adp_type
_atom_site_occupancy
_atom_site_symmetry_multiplicity
_atom_site_calc_flag
_atom_site_refinement_flags
_atom_site_disorder_assembly
_atom_site_disorder_group
Cu1 Cu 0.752361(12) 0.62636(4) 0.915930(19) 0.01444(10) Uani 1 1 d . . .
Cu2 Cu 0.638623(12) 0.73928(4) 0.921689(19) 0.01436(10) Uani 1 1 d . . .
Cu3 Cu 0.5000 0.98142(6) 0.7500 0.01530(12) Uani 1 2 d S . .
O1 O 0.63634(8) 0.7469(3) 0.79597(12) 0.0249(5) Uani 1 1 d . . .
O2 O 0.71180(7) 0.6329(3) 0.78715(12) 0.0217(4) Uani 1 1 d . . .
O3 O 0.54357(8) 0.9763(3) 0.67504(12) 0.0225(4) Uani 1 1 d . . .
O4 O 0.53015(8) 0.6810(3) 0.67329(14) 0.0285(5) Uani 1 1 d . . .
O5 O 0.56381(7) 1.0048(2) 0.35662(12) 0.0192(4) Uani 1 1 d . . .
O6 O 0.58037(8) 0.7298(2) 0.31604(12) 0.0223(4) Uani 1 1 d . . .
O7 O 0.70273(8) 0.7820(2) 0.40375(13) 0.0223(4) Uani 1 1 d . . .
O8 O 0.69865(7) 0.5019(2) 0.45135(12) 0.0164(4) Uani 1 1 d . . .
O9 O 0.70464(7) 0.8653(2) 0.95943(11) 0.0153(4) Uani 1 1 d . . .
H9 H 0.7039 0.9685 0.9369 0.023 Uiso 1 1 d R . .
O10 O 0.57350(7) 0.5926(2) 0.88356(12) 0.0191(4) Uani 1 1 d . . .
H10A H 0.5790 0.4917 0.8640 0.029 Uiso 1 1 d R . .
H10B H 0.5467 0.6501 0.8519 0.029 Uiso 1 1 d R . .
N1 N 0.63823(9) 0.7466(3) 1.04855(15) 0.0167(5) Uani 1 1 d . . .
N2 N 0.68457(9) 0.7996(3) 1.11471(14) 0.0193(5) Uani 1 1 d . . .
N3 N 0.62700(10) 0.7374(3) 1.17937(16) 0.0245(5) Uani 1 1 d . . .
H3 H 0.6128 0.7229 1.2201 0.029 Uiso 1 1 calc R . .
N4 N 0.55458(11) 0.6502(4) 1.05456(19) 0.0379(7) Uani 1 1 d . . .
H4A H 0.5414 0.6333 0.9978 0.045 Uiso 1 1 calc R . .
H4B H 0.5360 0.6296 1.0883 0.045 Uiso 1 1 calc R . .
C1 C 0.67630(12) 0.7932(4) 1.19175(18) 0.0246(6) Uani 1 1 d . . .
H1 H 0.7009 0.8228 1.2467 0.030 Uiso 1 1 calc R . .
C2 C 0.60394(11) 0.7083(4) 1.09033(18) 0.0201(6) Uani 1 1 d . . .
C3 C 0.64462(10) 0.7235(3) 0.65350(16) 0.0144(5) Uani 1 1 d . . .
C4 C 0.59403(10) 0.7952(3) 0.61362(17) 0.0148(5) Uani 1 1 d . . .
C5 C 0.57712(10) 0.8423(3) 0.52410(17) 0.0162(5) Uani 1 1 d . . .
H5 H 0.5447 0.8977 0.4992 0.019 Uiso 1 1 calc R . .
C6 C 0.60826(10) 0.8074(3) 0.47069(16) 0.0138(5) Uani 1 1 d . . .
C7 C 0.65671(10) 0.7226(3) 0.50773(16) 0.0125(5) Uani 1 1 d . . .
C8 C 0.67528(10) 0.6854(3) 0.59921(16) 0.0144(5) Uani 1 1 d . . .
H8 H 0.7084 0.6348 0.6245 0.017 Uiso 1 1 calc R . .
C9 C 0.66607(10) 0.6970(3) 0.75375(17) 0.0167(5) Uani 1 1 d . . .
C10 C 0.55374(10) 0.8161(4) 0.65997(16) 0.0173(5) Uani 1 1 d . . .
C11 C 0.58367(10) 0.8498(3) 0.37323(16) 0.0148(5) Uani 1 1 d . . .
C12 C 0.68902(9) 0.6695(3) 0.44878(16) 0.0131(5) Uani 1 1 d . . .

loop_
_atom_site_aniso_label
_atom_site_aniso_U_11
_atom_site_aniso_U_22
_atom_site_aniso_U_33
_atom_site_aniso_U_23
_atom_site_aniso_U_13
_atom_site_aniso_U_12
Cu1 0.01278(18) 0.02086(18) 0.01044(16) 0.00123(12) 0.00488(12) -0.00216(12)
Cu2 0.01463(19) 0.01862(18) 0.01092(17) -0.00094(11) 0.00569(13) -0.00153(12)
Cu3 0.0165(2) 0.0184(2) 0.0128(2) 0.000 0.00727(18) 0.000
O1 0.0188(11) 0.0453(13) 0.0125(9) 0.0023(8) 0.0078(8) 0.0077(9)
O2 0.0137(10) 0.0386(11) 0.0122(9) 0.0029(8) 0.0036(7) 0.0055(8)
O3 0.0246(11) 0.0286(11) 0.0200(10) -0.0018(8) 0.0150(8) 0.0025(8)
O4 0.0218(11) 0.0318(11) 0.0367(12) 0.0042(9) 0.0161(9) -0.0023(9)
O5 0.0214(10) 0.0207(10) 0.0141(9) 0.0026(7) 0.0040(8) 0.0061(8)
O6 0.0347(12) 0.0194(10) 0.0126(9) -0.0002(7) 0.0076(8) -0.0003(8)
O7 0.0290(11) 0.0187(9) 0.0262(10) -0.0002(8) 0.0187(9) -0.0010(8)
O8 0.0173(9) 0.0140(9) 0.0211(9) -0.0008(7) 0.0107(7) 0.0027(7)
O9 0.0165(9) 0.0153(9) 0.0135(9) 0.0033(7) 0.0040(7) -0.0023(7)
O10 0.0178(10) 0.0166(9) 0.0212(9) -0.0017(7) 0.0041(8) 0.0014(7)
N1 0.0137(11) 0.0202(11) 0.0172(11) -0.0014(8) 0.0065(9) -0.0014(8)
N2 0.0166(12) 0.0285(12) 0.0137(11) -0.0016(9) 0.0063(9) -0.0036(10)
N3 0.0265(14) 0.0338(14) 0.0205(12) -0.0013(10) 0.0177(11) -0.0026(11)
N4 0.0256(15) 0.0610(19) 0.0308(14) -0.0088(13) 0.0144(12) -0.0132(13)
C1 0.0238(15) 0.0373(16) 0.0144(13) -0.0023(12) 0.0085(11) -0.0054(13)
C2 0.0181(14) 0.0222(13) 0.0236(14) -0.0007(11) 0.0117(11) 0.0008(11)
C3 0.0152(14) 0.0173(12) 0.0116(12) 0.0001(9) 0.0055(10) -0.0018(10)
C4 0.0150(13) 0.0166(12) 0.0146(12) -0.0022(10) 0.0073(10) -0.0009(10)
C5 0.0126(13) 0.0213(13) 0.0155(13) 0.0010(10) 0.0058(10) 0.0037(10)
C6 0.0166(13) 0.0131(12) 0.0132(12) -0.0003(9) 0.0071(10) 0.0005(10)
C7 0.0136(13) 0.0115(11) 0.0140(12) -0.0018(9) 0.0069(10) -0.0006(9)
C8 0.0125(13) 0.0166(12) 0.0152(12) 0.0006(10) 0.0061(10) 0.0024(10)
C9 0.0175(14) 0.0197(13) 0.0143(12) -0.0003(10) 0.0073(10) -0.0027(11)
C10 0.0125(13) 0.0303(15) 0.0083(12) 0.0009(10) 0.0027(10) 0.0021(11)
C11 0.0104(12) 0.0205(13) 0.0154(12) 0.0018(10) 0.0069(10) 0.0008(10)
C12 0.0105(12) 0.0170(12) 0.0113(11) -0.0022(10) 0.0030(9) -0.0006(10)

loop_
_atom_type_symbol
_atom_type_description
_atom_type_scat_dispersion_real
_atom_type_scat_dispersion_imag
_atom_type_scat_source
C C 0.0033 0.0016 'International Tables Vol C Tables 4.2.6.8 and 6.1.1.4'
H H 0.0000 0.0000 'International Tables Vol C Tables 4.2.6.8 and 6.1.1.4'
N N 0.0061 0.0033 'International Tables Vol C Tables 4.2.6.8 and 6.1.1.4'
O O 0.0106 0.0060 'International Tables Vol C Tables 4.2.6.8 and 6.1.1.4'
Cu Cu 0.3201 1.2651 'International Tables Vol C Tables 4.2.6.8 and 6.1.1.4'

loop_
_geom_angle_atom_site_label_1
_geom_angle_atom_site_label_2
_geom_angle_atom_site_label_3
_geom_angle
_geom_angle_site_symmetry_1
_geom_angle_site_symmetry_3
_geom_angle_publ_flag
O9 Cu1 O8 88.50(8) 7_667 6_566 ?
O9 Cu1 O2 175.61(8) 7_667 . ?
O8 Cu1 O2 95.66(8) 6_566 . ?
O9 Cu1 N2 88.17(8) 7_667 7_667 ?
O8 Cu1 N2 166.35(9) 6_566 7_667 ?
O2 Cu1 N2 88.11(9) . 7_667 ?
O9 Cu1 O9 83.20(7) 7_667 . ?
O8 Cu1 O9 76.78(7) 6_566 . ?
O2 Cu1 O9 96.34(7) . . ?
N2 Cu1 O9 115.91(8) 7_667 . ?
O9 Cu2 O1 90.93(8) . . ?
O9 Cu2 O10 175.77(7) . . ?
O1 Cu2 O10 88.84(8) . . ?
O9 Cu2 N1 89.21(8) . . ?
O1 Cu2 N1 176.23(9) . . ?
O10 Cu2 N1 91.30(8) . . ?
O9 Cu2 O8 79.18(7) . 6_566 ?
O1 Cu2 O8 90.76(7) . 6_566 ?
O10 Cu2 O8 96.60(7) . 6_566 ?
N1 Cu2 O8 92.96(8) . 6_566 ?
O3 Cu3 O3 177.74(12) 2_656 . ?
O3 Cu3 O5 90.58(8) 2_656 6_576 ?
O3 Cu3 O5 89.53(8) . 6_576 ?
O3 Cu3 O5 89.53(8) 2_656 5_676 ?
O3 Cu3 O5 90.59(8) . 5_676 ?
O5 Cu3 O5 173.99(11) 6_576 5_676 ?
C9 O1 Cu2 135.66(18) . . ?
C9 O2 Cu1 124.94(16) . . ?
C10 O3 Cu3 110.32(16) . . ?
C11 O5 Cu3 114.42(16) . 5_676 ?
C12 O8 Cu1 129.10(16) . 6_565 ?
C12 O8 Cu2 128.66(16) . 6_565 ?
Cu1 O8 Cu2 95.12(7) 6_565 6_565 ?
Cu2 O9 Cu1 120.88(9) . 7_667 ?
Cu2 O9 Cu1 94.11(7) . . ?
Cu1 O9 Cu1 96.80(7) 7_667 . ?
Cu2 O9 H9 115.1 . . ?
Cu1 O9 H9 108.8 7_667 . ?
Cu1 O9 H9 119.6 . . ?
Cu2 O10 H10A 111.1 . . ?
Cu2 O10 H10B 113.2 . . ?
H10A O10 H10B 117.1 . . ?
C2 N1 N2 106.5(2) . . ?
C2 N1 Cu2 136.2(2) . . ?
N2 N1 Cu2 117.26(16) . . ?
C1 N2 N1 107.6(2) . . ?
C1 N2 Cu1 131.08(19) . 7_667 ?
N1 N2 Cu1 121.28(16) . 7_667 ?
C1 N3 C2 107.0(2) . . ?
C1 N3 H3 126.5 . . ?
C2 N3 H3 126.5 . . ?
C2 N4 H4A 120.0 . . ?
C2 N4 H4B 120.0 . . ?
H4A N4 H4B 120.0 . . ?
N2 C1 N3 109.9(2) . . ?
N2 C1 H1 125.1 . . ?
N3 C1 H1 125.1 . . ?
N1 C2 N4 128.1(3) . . ?
N1 C2 N3 109.0(2) . . ?
N4 C2 N3 122.9(2) . . ?
C8 C3 C4 118.8(2) . . ?
C8 C3 C9 121.2(2) . . ?
C4 C3 C9 119.9(2) . . ?
C5 C4 C3 120.0(2) . . ?
C5 C4 C10 115.2(2) . . ?
C3 C4 C10 124.7(2) . . ?
C4 C5 C6 120.8(2) . . ?
C4 C5 H5 119.6 . . ?
C6 C5 H5 119.6 . . ?
C7 C6 C5 119.7(2) . . ?
C7 C6 C11 124.3(2) . . ?
C5 C6 C11 115.7(2) . . ?
C6 C7 C8 119.5(2) . . ?
C6 C7 C12 120.4(2) . . ?
C8 C7 C12 120.1(2) . . ?
C7 C8 C3 120.9(2) . . ?
C7 C8 H8 119.6 . . ?
C3 C8 H8 119.6 . . ?
O1 C9 O2 126.5(2) . . ?
O1 C9 C3 115.4(2) . . ?
O2 C9 C3 118.0(2) . . ?
O4 C10 O3 125.5(2) . . ?
O4 C10 C4 119.1(2) . . ?
O3 C10 C4 115.1(2) . . ?
O6 C11 O5 125.5(2) . . ?
O6 C11 C6 119.5(2) . . ?
O5 C11 C6 114.8(2) . . ?
O7 C12 O8 126.2(2) . . ?
O7 C12 C7 121.0(2) . . ?
O8 C12 C7 112.8(2) . . ?

loop_
_geom_bond_atom_site_label_1
_geom_bond_atom_site_label_2
_geom_bond_distance
_geom_bond_site_symmetry_2
_geom_bond_publ_flag
Cu1 O9 1.9334(18) 7_667 ?
Cu1 O8 1.9697(18) 6_566 ?
Cu1 O2 1.9723(19) . ?
Cu1 N2 1.997(2) 7_667 ?
Cu1 O9 2.4362(18) . ?
Cu2 O9 1.9287(18) . ?
Cu2 O1 1.9744(19) . ?
Cu2 O10 1.9902(19) . ?
Cu2 N1 2.015(2) . ?
Cu2 O8 2.3697(19) 6_566 ?
Cu3 O3 1.9288(18) 2_656 ?
Cu3 O3 1.9288(18) . ?
Cu3 O5 1.9766(19) 6_576 ?
Cu3 O5 1.9766(19) 5_676 ?
O1 C9 1.259(3) . ?
O2 C9 1.266(3) . ?
O3 C10 1.273(3) . ?
O4 C10 1.251(4) . ?
O5 C11 1.271(3) . ?
O5 Cu3 1.9766(19) 5_676 ?
O6 C11 1.259(3) . ?
O7 C12 1.238(3) . ?
O8 C12 1.282(3) . ?
O8 Cu1 1.9697(18) 6_565 ?
O8 Cu2 2.3697(19) 6_565 ?
O9 Cu1 1.9334(18) 7_667 ?
O9 H9 0.8499 . ?
O10 H10A 0.8500 . ?
O10 H10B 0.8500 . ?
N1 C2 1.335(3) . ?
N1 N2 1.398(3) . ?
N2 C1 1.313(3) . ?
N2 Cu1 1.997(2) 7_667 ?
N3 C1 1.346(4) . ?
N3 C2 1.359(4) . ?
N3 H3 0.8600 . ?
N4 C2 1.336(4) . ?
N4 H4A 0.8600 . ?
N4 H4B 0.8600 . ?
C1 H1 0.9300 . ?
C3 C8 1.406(3) . ?
C3 C4 1.408(4) . ?
C3 C9 1.514(3) . ?
C4 C5 1.385(4) . ?
C4 C10 1.508(3) . ?
C5 C6 1.401(3) . ?
C5 H5 0.9300 . ?
C6 C7 1.397(4) . ?
C6 C11 1.500(3) . ?
C7 C8 1.397(4) . ?
C7 C12 1.527(3) . ?
C8 H8 0.9300 . ?

loop_
_geom_torsion_atom_site_label_1
_geom_torsion_atom_site_label_2
_geom_torsion_atom_site_label_3
_geom_torsion_atom_site_label_4
_geom_torsion
_geom_torsion_site_symmetry_1
_geom_torsion_site_symmetry_2
_geom_torsion_site_symmetry_3
_geom_torsion_site_symmetry_4
_geom_torsion_publ_flag
O9 Cu2 O1 C9 56.4(3) . . . . ?
O10 Cu2 O1 C9 -119.3(3) . . . . ?
N1 Cu2 O1 C9 148.5(12) . . . . ?
O8 Cu2 O1 C9 -22.8(3) 6_566 . . . ?
O9 Cu1 O2 C9 -105.3(10) 7_667 . . . ?
O8 Cu1 O2 C9 55.8(2) 6_566 . . . ?
N2 Cu1 O2 C9 -137.4(2) 7_667 . . . ?
O9 Cu1 O2 C9 -21.5(2) . . . . ?
O3 Cu3 O3 C10 -1.02(18) 2_656 . . . ?
O5 Cu3 O3 C10 91.96(18) 6_576 . . . ?
O5 Cu3 O3 C10 -94.05(18) 5_676 . . . ?
O1 Cu2 O9 Cu1 -165.36(11) . . . 7_667 ?
O10 Cu2 O9 Cu1 -78.6(10) . . . 7_667 ?
N1 Cu2 O9 Cu1 18.41(11) . . . 7_667 ?
O8 Cu2 O9 Cu1 -74.76(10) 6_566 . . 7_667 ?
O1 Cu2 O9 Cu1 -64.92(7) . . . . ?
O10 Cu2 O9 Cu1 21.9(10) . . . . ?
N1 Cu2 O9 Cu1 118.85(8) . . . . ?
O8 Cu2 O9 Cu1 25.68(6) 6_566 . . . ?
O9 Cu1 O9 Cu2 -121.79(9) 7_667 . . . ?
O8 Cu1 O9 Cu2 -31.74(7) 6_566 . . . ?
O2 Cu1 O9 Cu2 62.60(8) . . . . ?
N2 Cu1 O9 Cu2 153.59(8) 7_667 . . . ?
O9 Cu1 O9 Cu1 0.0 7_667 . . 7_667 ?
O8 Cu1 O9 Cu1 90.05(8) 6_566 . . 7_667 ?
O2 Cu1 O9 Cu1 -175.60(8) . . . 7_667 ?
N2 Cu1 O9 Cu1 -84.62(9) 7_667 . . 7_667 ?
O9 Cu2 N1 C2 170.6(3) . . . . ?
O1 Cu2 N1 C2 78.5(14) . . . . ?
O10 Cu2 N1 C2 -13.6(3) . . . . ?
O8 Cu2 N1 C2 -110.3(3) 6_566 . . . ?
O9 Cu2 N1 N2 -11.52(18) . . . . ?
O1 Cu2 N1 N2 -103.6(13) . . . . ?
O10 Cu2 N1 N2 164.28(18) . . . . ?
O8 Cu2 N1 N2 67.60(18) 6_566 . . . ?
C2 N1 N2 C1 -0.7(3) . . . . ?
Cu2 N1 N2 C1 -179.21(19) . . . . ?
C2 N1 N2 Cu1 -179.29(18) . . . 7_667 ?
Cu2 N1 N2 Cu1 2.2(3) . . . 7_667 ?
N1 N2 C1 N3 0.4(3) . . . . ?
Cu1 N2 C1 N3 178.83(19) 7_667 . . . ?
C2 N3 C1 N2 0.0(3) . . . . ?
N2 N1 C2 N4 -179.2(3) . . . . ?
Cu2 N1 C2 N4 -1.2(5) . . . . ?
N2 N1 C2 N3 0.7(3) . . . . ?
Cu2 N1 C2 N3 178.78(19) . . . . ?
C1 N3 C2 N1 -0.5(3) . . . . ?
C1 N3 C2 N4 179.5(3) . . . . ?
C8 C3 C4 C5 -5.9(4) . . . . ?
C9 C3 C4 C5 171.1(2) . . . . ?
C8 C3 C4 C10 170.1(2) . . . . ?
C9 C3 C4 C10 -12.8(4) . . . . ?
C3 C4 C5 C6 4.7(4) . . . . ?
C10 C4 C5 C6 -171.6(2) . . . . ?
C4 C5 C6 C7 0.6(4) . . . . ?
C4 C5 C6 C11 174.8(2) . . . . ?
C5 C6 C7 C8 -4.7(4) . . . . ?
C11 C6 C7 C8 -178.3(2) . . . . ?
C5 C6 C7 C12 174.8(2) . . . . ?
C11 C6 C7 C12 1.3(4) . . . . ?
C6 C7 C8 C3 3.5(4) . . . . ?
C12 C7 C8 C3 -176.1(2) . . . . ?
C4 C3 C8 C7 1.9(4) . . . . ?
C9 C3 C8 C7 -175.2(2) . . . . ?
Cu2 O1 C9 O2 -5.8(5) . . . . ?
Cu2 O1 C9 C3 176.27(18) . . . . ?
Cu1 O2 C9 O1 -9.3(4) . . . . ?
Cu1 O2 C9 C3 168.60(17) . . . . ?
C8 C3 C9 O1 175.4(2) . . . . ?
C4 C3 C9 O1 -1.6(4) . . . . ?
C8 C3 C9 O2 -2.7(4) . . . . ?
C4 C3 C9 O2 -179.7(2) . . . . ?
Cu3 O3 C10 O4 15.2(3) . . . . ?
Cu3 O3 C10 C4 -171.28(17) . . . . ?
C5 C4 C10 O4 101.6(3) . . . . ?
C3 C4 C10 O4 -74.6(3) . . . . ?
C5 C4 C10 O3 -72.4(3) . . . . ?
C3 C4 C10 O3 111.4(3) . . . . ?
Cu3 O5 C11 O6 28.5(3) 5_676 . . . ?
Cu3 O5 C11 C6 -145.58(17) 5_676 . . . ?
C7 C6 C11 O6 49.6(4) . . . . ?
C5 C6 C11 O6 -124.2(3) . . . . ?
C7 C6 C11 O5 -136.0(2) . . . . ?
C5 C6 C11 O5 50.2(3) . . . . ?
Cu1 O8 C12 O7 18.9(4) 6_565 . . . ?
Cu2 O8 C12 O7 -123.9(2) 6_565 . . . ?
Cu1 O8 C12 C7 -162.05(16) 6_565 . . . ?
Cu2 O8 C12 C7 55.1(3) 6_565 . . . ?
C6 C7 C12 O7 57.5(3) . . . . ?
C8 C7 C12 O7 -122.9(3) . . . . ?
C6 C7 C12 O8 -121.6(3) . . . . ?
C8 C7 C12 O8 58.0(3) . . . . ?
